data_7704957
loop_
_publ_author_name
'Ullmann, Steve'
'Hahn, Peter'
'Mini, Parvathy'
'Tuck, Kellie L.'
'Kahnt, Axel'
'Abel, Bernd'
'Gutierrez Suburu, Matias E.'
'Strassert, Cristian A.'
'Kersting, Berthold'

_publ_section_title
;
 Mixed-ligand lanthanide complexes supported by ditopic
 bis(imino-methyl)-phenol/calix[4]arene macrocycles: synthesis,
 structures, and luminescence properties of
 [Ln<sub>2</sub>(L<sup>2</sup>)(MeOH)<sub>2</sub>] (Ln = La, Eu, Tb, Yb).
;
_journal_issue 32
_journal_name_full 'Dalton transactions (Cambridge, England : 2003)'
_journal_page_first 11179
_journal_page_last 11191
_journal_paper_doi 10.1039/d0dt02303e
_journal_volume 49
_journal_year 2020
_chemical_formula_sum 'C89 H88 N4 O13 Tb2'
_chemical_formula_weight 1739.47
_space_group_crystal_system monoclinic
_space_group_IT_number 14
_space_group_name_Hall '-P 2yn'
_space_group_name_H-M_alt 'P 1 21/n 1'
_atom_sites_solution_hydrogens mixed
_audit_creation_method SHELXL-2018/3
_audit_update_record
;
2020-05-25 deposited with the CCDC.	2020-07-27 downloaded from the CCDC.
;
_cell_angle_alpha 90
_cell_angle_beta 108.277(2)
_cell_angle_gamma 90
_cell_formula_units_Z 4
_cell_length_a 14.5534(3)
_cell_length_b 33.1629(6)
_cell_length_c 20.4530(4)
_cell_measurement_reflns_used 4361
_cell_measurement_temperature 180(2)
_cell_measurement_theta_max 24.26
_cell_measurement_theta_min 3.02
_cell_volume 9373.3(3)
_computing_cell_refinement 'STOE  software'
_computing_data_collection 'STOE  software'
_computing_data_reduction 'STOE X-AREA'
_computing_molecular_graphics ' ORTEP  for Windows '
_computing_publication_material ' POVRAY for Windows '
_computing_structure_refinement 'SHELXL-2018/3 (Sheldrick, 2018)'
_computing_structure_solution SHELXS
_diffrn_ambient_temperature 180(2)
_diffrn_measured_fraction_theta_full 0.996
_diffrn_measured_fraction_theta_max 0.989
_diffrn_measurement_device_type 'STOE stadivari'
_diffrn_radiation_type CuK\a
_diffrn_radiation_wavelength 1.54186
_diffrn_reflns_av_R_equivalents 0.0838
_diffrn_reflns_av_unetI/netI 0.0390
_diffrn_reflns_Laue_measured_fraction_full 0.996
_diffrn_reflns_Laue_measured_fraction_max 0.989
_diffrn_reflns_limit_h_max 16
_diffrn_reflns_limit_h_min -17
_diffrn_reflns_limit_k_max 40
_diffrn_reflns_limit_k_min -29
_diffrn_reflns_limit_l_max 21
_diffrn_reflns_limit_l_min -24
_diffrn_reflns_number 117989
_diffrn_reflns_point_group_measured_fraction_full 0.996
_diffrn_reflns_point_group_measured_fraction_max 0.989
_diffrn_reflns_theta_full 67.686
_diffrn_reflns_theta_max 69.999
_diffrn_reflns_theta_min 3.293
_exptl_absorpt_coefficient_mu 7.771
_exptl_absorpt_correction_T_max 0.490
_exptl_absorpt_correction_T_min 0.230
_exptl_absorpt_correction_type numerical
_exptl_absorpt_process_details
;
Busing, W. R. & Levy, H. A. (1957) Acta Cryst. 10, 180-182. 
and Coppens, P., Leiserowitz, L. & Rabinovich, D. (1965) 
Acta Cryst. 1965, 1035-1038.
;
_exptl_crystal_colour 'pale yellow'
_exptl_crystal_density_diffrn 1.233
_exptl_crystal_density_meas ?
_exptl_crystal_description block
_exptl_crystal_F_000 3536
_exptl_crystal_size_max 0.250
_exptl_crystal_size_mid 0.150
_exptl_crystal_size_min 0.100
_platon_squeeze_details
;
;
_refine_diff_density_max 1.159
_refine_diff_density_min -0.893
_refine_diff_density_rms 0.075
_refine_ls_extinction_method none
_refine_ls_goodness_of_fit_ref 0.939
_refine_ls_hydrogen_treatment constr
_refine_ls_matrix_type full
_refine_ls_number_parameters 973
_refine_ls_number_reflns 17592
_refine_ls_number_restraints 0
_refine_ls_restrained_S_all 0.939
_refine_ls_R_factor_all 0.0484
_refine_ls_R_factor_gt 0.0406
_refine_ls_shift/su_max 0.001
_refine_ls_shift/su_mean 0.000
_refine_ls_structure_factor_coef Fsqd
_refine_ls_weighting_details 'w=1/[\s^2^(Fo^2^)+(0.0862P)^2^] where P=(Fo^2^+2Fc^2^)/3'
_refine_ls_weighting_scheme calc
_refine_ls_wR_factor_gt 0.1127
_refine_ls_wR_factor_ref 0.1172
_reflns_Friedel_coverage 0.000
_reflns_number_gt 14074
_reflns_number_total 17592
_reflns_threshold_expression 'I > 2\s(I)'
_cod_data_source_file d0dt02303e2.cif
_cod_data_source_block tbsq
_cod_depositor_comments
;
The following automatic conversions were performed:

data item '_exptl_crystal_density_meas' value 'not measured' was
changed to '?' -- the value is perceived as not measured.

Automatic conversion script
Id: cif_fix_values 7556 2019-12-06 15:28:31Z antanas 

 Adding full bibliography for 7704956--7704957.cif.
;
_cod_original_sg_symbol_H-M 'P 21/n'
_cod_database_code 7704957
_shelx_shelxl_version_number 2018/3
_shelx_space_group_comment
;
The symmetry employed for this shelxl refinement is uniquely defined
by the following loop, which should always be used as a source of
symmetry information in preference to the above space-group names.
They are only intended as comments.
;
_shelx_estimated_absorpt_t_min 0.247
_shelx_estimated_absorpt_t_max 0.510

loop_
_space_group_symop_operation_xyz
'x, y, z'
'-x+1/2, y+1/2, -z+1/2'
'-x, -y, -z'
'x-1/2, -y-1/2, z-1/2'

loop_
_atom_site_label
_atom_site_type_symbol
_atom_site_fract_x
_atom_site_fract_y
_atom_site_fract_z
_atom_site_U_iso_or_equiv
_atom_site_adp_type
_atom_site_occupancy
_atom_site_site_symmetry_order
_atom_site_calc_flag
_atom_site_refinement_flags_posn
_atom_site_refinement_flags_adp
_atom_site_refinement_flags_occupancy
_atom_site_disorder_assembly
_atom_site_disorder_group
Tb1 Tb 0.36267(2) 0.15401(2) -0.09133(2) 0.04543(7) Uani 1 1 d . . . . .
Tb2 Tb 0.68785(2) 0.03056(2) 0.32474(2) 0.03916(7) Uani 1 1 d . . . . .
N1 N 0.4891(3) 0.13482(10) -0.14058(16) 0.0589(8) Uani 1 1 d . . . . .
N2 N 0.4895(2) 0.03381(10) 0.13774(16) 0.0566(8) Uani 1 1 d . . . . .
N3 N 0.8364(2) 0.03669(11) 0.29767(16) 0.0563(8) Uani 1 1 d . . . . .
N4 N 0.5024(3) 0.16324(11) 0.12227(16) 0.0627(8) Uani 1 1 d . . . . .
O1 O 0.3218(2) 0.16480(9) -0.21735(13) 0.0614(7) Uani 1 1 d . . . . .
O2 O 0.3222(2) 0.21473(8) -0.10731(14) 0.0680(8) Uani 1 1 d . . . . .
O3 O 0.3022(2) 0.16644(8) 0.00885(13) 0.0601(6) Uani 1 1 d . . . . .
O4 O 0.2231(2) 0.13033(9) -0.13067(14) 0.0638(7) Uani 1 1 d . . . . .
O5 O 0.4255(2) 0.09858(8) -0.03754(13) 0.0578(6) Uani 1 1 d . . . . .
O6 O 0.83587(18) 0.00841(9) 0.41686(12) 0.0555(6) Uani 1 1 d . . . . .
O7 O 0.6561(2) -0.02706(8) 0.35575(13) 0.0565(6) Uani 1 1 d . . . . .
O8 O 0.51249(18) 0.03687(8) 0.29412(12) 0.0518(6) Uani 1 1 d . . . . .
O9 O 0.68900(19) 0.06484(8) 0.40946(12) 0.0563(6) Uani 1 1 d . . . . .
O10 O 0.66743(19) 0.08315(8) 0.25572(12) 0.0540(6) Uani 1 1 d . . . . .
O11 O 0.4991(2) 0.18033(9) -0.01020(14) 0.0692(8) Uani 1 1 d . . . . .
H11B H 0.510532 0.162829 0.034316 0.083 Uiso 1 1 d R U . . .
H11C H 0.533276 0.206599 -0.019272 0.083 Uiso 1 1 d R U . . .
O12 O 0.64587(19) -0.00102(8) 0.21802(12) 0.0539(6) Uani 1 1 d . . . . .
H12B H 0.595125 0.015662 0.179881 0.065 Uiso 1 1 d R U . . .
O13 O 0.5839(7) 0.2514(3) -0.0344(5) 0.289(6) Uani 1 1 d . . . . .
C1 C 0.2388(4) 0.22541(14) -0.2655(2) 0.0691(12) Uani 1 1 d . . . . .
C2 C 0.3259(4) 0.25147(14) -0.2306(2) 0.0693(12) Uani 1 1 d . . . . .
H2A H 0.383799 0.234009 -0.214784 0.083 Uiso 1 1 calc R U . . .
H2B H 0.336160 0.270575 -0.264834 0.083 Uiso 1 1 calc R U . . .
C3 C 0.3167(3) 0.27520(13) -0.1697(2) 0.0669(11) Uani 1 1 d . . . . .
C4 C 0.3088(4) 0.31743(14) -0.1723(3) 0.0758(13) Uani 1 1 d . . . . .
H4 H 0.309490 0.331419 -0.212647 0.091 Uiso 1 1 calc R U . . .
C5 C 0.3001(4) 0.33870(13) -0.1168(3) 0.0805(14) Uani 1 1 d . . . . .
H5 H 0.294192 0.367236 -0.119017 0.097 Uiso 1 1 calc R U . . .
C6 C 0.3001(4) 0.31838(14) -0.0576(3) 0.0761(13) Uani 1 1 d . . . . .
H6 H 0.294036 0.333207 -0.019453 0.091 Uiso 1 1 calc R U . . .
C7 C 0.3087(3) 0.27690(13) -0.0532(2) 0.0671(11) Uani 1 1 d . . . . .
C8 C 0.3087(4) 0.25400(13) 0.0111(2) 0.0680(11) Uani 1 1 d . . . . .
H8A H 0.365105 0.235625 0.025234 0.082 Uiso 1 1 calc R U . . .
H8B H 0.314506 0.273294 0.049173 0.082 Uiso 1 1 calc R U . . .
C9 C 0.2166(4) 0.22987(13) -0.0019(2) 0.0648(11) Uani 1 1 d . . . . .
C10 C 0.1278(4) 0.24926(15) -0.0148(2) 0.0767(13) Uani 1 1 d . . . . .
H10 H 0.127121 0.277860 -0.012254 0.092 Uiso 1 1 calc R U . . .
C11 C 0.0418(4) 0.22920(16) -0.0308(3) 0.0812(14) Uani 1 1 d . . . . .
H11A H -0.016925 0.243466 -0.037046 0.097 Uiso 1 1 calc R U . . .
C12 C 0.0416(4) 0.18777(16) -0.0379(2) 0.0748(12) Uani 1 1 d . . . . .
H12A H -0.018412 0.173814 -0.051548 0.090 Uiso 1 1 calc R U . . .
C13 C 0.1266(3) 0.16607(14) -0.0256(2) 0.0658(10) Uani 1 1 d . . . . .
C14 C 0.1230(3) 0.12042(14) -0.0352(2) 0.0685(11) Uani 1 1 d . . . . .
H14A H 0.084086 0.108357 -0.008213 0.082 Uiso 1 1 calc R U . . .
H14B H 0.189303 0.109298 -0.017592 0.082 Uiso 1 1 calc R U . . .
C15 C 0.0783(3) 0.10913(14) -0.1113(3) 0.0726(12) Uani 1 1 d . . . . .
C16 C -0.0122(4) 0.09178(17) -0.1361(3) 0.0877(15) Uani 1 1 d . . . . .
H16 H -0.048835 0.086814 -0.105818 0.105 Uiso 1 1 calc R U . . .
C17 C -0.0494(4) 0.0817(2) -0.2041(3) 0.0992(18) Uani 1 1 d . . . . .
H17 H -0.111176 0.069259 -0.220647 0.119 Uiso 1 1 calc R U . . .
C18 C 0.0021(4) 0.08957(17) -0.2486(3) 0.0896(16) Uani 1 1 d . . . . .
H18 H -0.026075 0.083601 -0.296159 0.108 Uiso 1 1 calc R U . . .
C19 C 0.0937(4) 0.10590(14) -0.2259(2) 0.0744(12) Uani 1 1 d . . . . .
C20 C 0.1504(4) 0.11569(14) -0.2738(2) 0.0785(14) Uani 1 1 d . . . . .
H20A H 0.120450 0.101871 -0.318331 0.094 Uiso 1 1 calc R U . . .
H20B H 0.217091 0.105190 -0.254030 0.094 Uiso 1 1 calc R U . . .
C21 C 0.1549(4) 0.16058(14) -0.2866(2) 0.0669(11) Uani 1 1 d . . . . .
C22 C 0.0723(4) 0.18062(18) -0.3283(3) 0.0858(15) Uani 1 1 d . . . . .
H22 H 0.015732 0.165461 -0.350644 0.103 Uiso 1 1 calc R U . . .
C23 C 0.0714(4) 0.22191(17) -0.3376(3) 0.0900(16) Uani 1 1 d . . . . .
H23 H 0.014191 0.234881 -0.365188 0.108 Uiso 1 1 calc R U . . .
C24 C 0.1539(4) 0.24446(16) -0.3066(2) 0.0795(14) Uani 1 1 d . . . . .
H24 H 0.153035 0.272842 -0.313073 0.095 Uiso 1 1 calc R U . . .
C25 C 0.2366(4) 0.18381(14) -0.2577(2) 0.0671(11) Uani 1 1 d . . . . .
C26 C 0.1342(3) 0.11536(13) -0.1549(2) 0.0653(10) Uani 1 1 d . . . . .
C27 C 0.2141(3) 0.18788(13) -0.0061(2) 0.0608(10) Uani 1 1 d . . . . .
C28 C 0.3164(3) 0.25485(12) -0.1104(2) 0.0622(10) Uani 1 1 d . . . . .
C29 C 0.3909(3) 0.15697(13) -0.2539(2) 0.0646(11) Uani 1 1 d . . . . .
H29A H 0.384966 0.177547 -0.290043 0.078 Uiso 1 1 calc R U . . .
H29B H 0.379375 0.130058 -0.275874 0.078 Uiso 1 1 calc R U . . .
C30 C 0.4899(4) 0.15873(13) -0.2012(2) 0.0658(11) Uani 1 1 d . . . . .
H30A H 0.538664 0.147708 -0.220958 0.079 Uiso 1 1 calc R U . . .
H30B H 0.507242 0.187053 -0.187493 0.079 Uiso 1 1 calc R U . . .
C31 C 0.5585(3) 0.10931(12) -0.11798(19) 0.0561(9) Uani 1 1 d . . . . .
H31 H 0.603721 0.107353 -0.142713 0.067 Uiso 1 1 calc R U . . .
C32 C 0.5745(3) 0.08325(12) -0.05846(19) 0.0559(9) Uani 1 1 d . . . . .
C33 C 0.6614(3) 0.06105(13) -0.0393(2) 0.0583(9) Uani 1 1 d . . . . .
H33 H 0.703156 0.063416 -0.066713 0.070 Uiso 1 1 calc R U . . .
C34 C 0.6889(3) 0.03583(12) 0.01787(19) 0.0562(9) Uani 1 1 d . . . . .
C35 C 0.6252(3) 0.03250(12) 0.0549(2) 0.0558(9) Uani 1 1 d . . . . .
H35 H 0.641965 0.015540 0.094341 0.067 Uiso 1 1 calc R U . . .
C36 C 0.5358(3) 0.05321(11) 0.03696(18) 0.0522(8) Uani 1 1 d . . . . .
C37 C 0.5075(3) 0.07936(11) -0.02084(17) 0.0499(8) Uani 1 1 d . . . . .
C38 C 0.4709(3) 0.04956(12) 0.07738(18) 0.0554(9) Uani 1 1 d . . . . .
H38 H 0.407384 0.059919 0.057289 0.066 Uiso 1 1 calc R U . . .
C39 C 0.7875(3) 0.01438(13) 0.0383(2) 0.0623(10) Uani 1 1 d . . . . .
C40 C 0.8047(4) -0.01056(18) 0.1047(3) 0.0854(15) Uani 1 1 d . . . . .
H40A H 0.792377 0.006303 0.140420 0.128 Uiso 1 1 calc R U . . .
H40B H 0.871769 -0.020090 0.120541 0.128 Uiso 1 1 calc R U . . .
H40C H 0.760701 -0.033749 0.095314 0.128 Uiso 1 1 calc R U . . .
C41 C 0.8690(4) 0.04550(17) 0.0515(3) 0.0863(15) Uani 1 1 d . . . . .
H41A H 0.868483 0.057670 0.007681 0.129 Uiso 1 1 calc R U . . .
H41B H 0.931421 0.032197 0.072795 0.129 Uiso 1 1 calc R U . . .
H41C H 0.859419 0.066537 0.082326 0.129 Uiso 1 1 calc R U . . .
C42 C 0.7947(4) -0.01356(16) -0.0195(3) 0.0818(14) Uani 1 1 d . . . . .
H42A H 0.743572 -0.034006 -0.028508 0.123 Uiso 1 1 calc R U . . .
H42B H 0.858024 -0.026829 -0.005577 0.123 Uiso 1 1 calc R U . . .
H42C H 0.786940 0.002263 -0.061318 0.123 Uiso 1 1 calc R U . . .
C43 C 0.4143(3) 0.03518(13) 0.1702(2) 0.0614(10) Uani 1 1 d . . . . .
H43A H 0.397327 0.007298 0.179350 0.074 Uiso 1 1 calc R U . . .
H43B H 0.355775 0.047795 0.138130 0.074 Uiso 1 1 calc R U . . .
C44 C 0.4445(3) 0.05867(13) 0.23729(19) 0.0581(9) Uani 1 1 d . . . . .
H44A H 0.474552 0.084380 0.230113 0.070 Uiso 1 1 calc R U . . .
H44B H 0.386027 0.065302 0.250084 0.070 Uiso 1 1 calc R U . . .
C45 C 0.8245(3) -0.04505(14) 0.4921(2) 0.0638(10) Uani 1 1 d . . . . .
C46 C 0.8070(3) -0.07599(14) 0.4353(2) 0.0695(11) Uani 1 1 d . . . . .
H46A H 0.849487 -0.099572 0.452312 0.083 Uiso 1 1 calc R U . . .
H46B H 0.823843 -0.064240 0.396100 0.083 Uiso 1 1 calc R U . . .
C47 C 0.7024(3) -0.08970(13) 0.41103(19) 0.0609(10) Uani 1 1 d . . . . .
C48 C 0.6749(4) -0.12837(14) 0.4270(2) 0.0734(12) Uani 1 1 d . . . . .
H48 H 0.723082 -0.146598 0.452770 0.088 Uiso 1 1 calc R U . . .
C49 C 0.5799(4) -0.13997(14) 0.4061(2) 0.0736(13) Uani 1 1 d . . . . .
H49 H 0.562087 -0.165954 0.417511 0.088 Uiso 1 1 calc R U . . .
C50 C 0.5100(4) -0.11343(13) 0.3680(2) 0.0666(11) Uani 1 1 d . . . . .
H50 H 0.444060 -0.121586 0.353331 0.080 Uiso 1 1 calc R U . . .
C51 C 0.5339(3) -0.07504(12) 0.35071(19) 0.0591(9) Uani 1 1 d . . . . .
C52 C 0.4572(3) -0.04548(13) 0.3109(2) 0.0610(10) Uani 1 1 d . . . . .
H52A H 0.475906 -0.034594 0.271770 0.073 Uiso 1 1 calc R U . . .
H52B H 0.394974 -0.059890 0.291799 0.073 Uiso 1 1 calc R U . . .
C53 C 0.4438(3) -0.01085(13) 0.35526(19) 0.0548(9) Uani 1 1 d . . . . .
C54 C 0.4034(3) -0.01868(13) 0.4068(2) 0.0579(9) Uani 1 1 d . . . . .
H54 H 0.381701 -0.045141 0.412063 0.069 Uiso 1 1 calc R U . . .
C55 C 0.3942(3) 0.01187(13) 0.4511(2) 0.0583(9) Uani 1 1 d . . . . .
H55 H 0.365106 0.006321 0.485734 0.070 Uiso 1 1 calc R U . . .
C56 C 0.4273(3) 0.05010(13) 0.44478(19) 0.0564(9) Uani 1 1 d . . . . .
H56 H 0.421822 0.070534 0.475884 0.068 Uiso 1 1 calc R U . . .
C57 C 0.4688(3) 0.05953(12) 0.39373(19) 0.0519(8) Uani 1 1 d . . . . .
C58 C 0.5102(3) 0.10166(12) 0.3921(2) 0.0566(9) Uani 1 1 d . . . . .
H58A H 0.529395 0.104634 0.349981 0.068 Uiso 1 1 calc R U . . .
H58B H 0.459679 0.122013 0.390285 0.068 Uiso 1 1 calc R U . . .
C59 C 0.5969(3) 0.10922(12) 0.45468(19) 0.0548(9) Uani 1 1 d . . . . .
C60 C 0.5944(3) 0.13536(13) 0.5069(2) 0.0636(10) Uani 1 1 d . . . . .
H60 H 0.537156 0.150304 0.502831 0.076 Uiso 1 1 calc R U . . .
C61 C 0.6757(4) 0.14005(13) 0.5659(2) 0.0666(11) Uani 1 1 d . . . . .
H61 H 0.673211 0.158084 0.601442 0.080 Uiso 1 1 calc R U . . .
C62 C 0.7578(3) 0.11865(14) 0.5720(2) 0.0662(11) Uani 1 1 d . . . . .
H62 H 0.811806 0.121530 0.612426 0.079 Uiso 1 1 calc R U . . .
C63 C 0.7646(3) 0.09216(13) 0.51924(19) 0.0581(9) Uani 1 1 d . . . . .
C64 C 0.8545(3) 0.06896(14) 0.5233(2) 0.0627(10) Uani 1 1 d . . . . .
H64A H 0.908816 0.079793 0.561591 0.075 Uiso 1 1 calc R U . . .
H64B H 0.870311 0.073054 0.480073 0.075 Uiso 1 1 calc R U . . .
C65 C 0.8451(3) 0.02435(14) 0.53428(19) 0.0590(10) Uani 1 1 d . . . . .
C66 C 0.8446(3) 0.01005(15) 0.5980(2) 0.0622(10) Uani 1 1 d . . . . .
H66 H 0.849561 0.028861 0.634033 0.075 Uiso 1 1 calc R U . . .
C67 C 0.8372(3) -0.02995(14) 0.6109(2) 0.0662(11) Uani 1 1 d . . . . .
H67 H 0.838752 -0.038740 0.655408 0.079 Uiso 1 1 calc R U . . .
C68 C 0.8273(3) -0.05775(15) 0.5584(2) 0.0670(11) Uani 1 1 d . . . . .
H68 H 0.822276 -0.085644 0.567264 0.080 Uiso 1 1 calc R U . . .
C69 C 0.8348(3) -0.00446(13) 0.48226(18) 0.0565(9) Uani 1 1 d . . . . .
C70 C 0.6828(3) 0.08805(11) 0.45979(18) 0.0520(8) Uani 1 1 d . . . . .
C71 C 0.4736(3) 0.02843(12) 0.34851(18) 0.0516(8) Uani 1 1 d . . . . .
C72 C 0.6313(3) -0.06288(12) 0.37237(18) 0.0563(9) Uani 1 1 d . . . . .
C73 C 0.9268(3) 0.00485(15) 0.4051(2) 0.0626(10) Uani 1 1 d . . . . .
H73A H 0.960321 -0.020094 0.426522 0.075 Uiso 1 1 calc R U . . .
H73B H 0.968504 0.028252 0.424828 0.075 Uiso 1 1 calc R U . . .
C74 C 0.9047(3) 0.00349(15) 0.3275(2) 0.0644(10) Uani 1 1 d . . . . .
H74A H 0.964925 0.006886 0.315353 0.077 Uiso 1 1 calc R U . . .
H74B H 0.875344 -0.022782 0.309264 0.077 Uiso 1 1 calc R U . . .
C75 C 0.8635(3) 0.06224(13) 0.25977(19) 0.0581(9) Uani 1 1 d . . . . .
H75 H 0.927507 0.059327 0.257825 0.070 Uiso 1 1 calc R U . . .
C76 C 0.8066(3) 0.09493(13) 0.21986(19) 0.0570(9) Uani 1 1 d . . . . .
C77 C 0.8509(3) 0.11729(13) 0.1799(2) 0.0604(10) Uani 1 1 d . . . . .
H77 H 0.916504 0.111690 0.184057 0.072 Uiso 1 1 calc R U . . .
C78 C 0.8034(3) 0.14709(14) 0.1349(2) 0.0677(12) Uani 1 1 d . . . . .
C79 C 0.7076(3) 0.15465(12) 0.1314(2) 0.0622(10) Uani 1 1 d . . . . .
H79 H 0.672419 0.174565 0.100129 0.075 Uiso 1 1 calc R U . . .
C80 C 0.6609(3) 0.13408(11) 0.17214(18) 0.0548(9) Uani 1 1 d . . . . .
C81 C 0.7100(3) 0.10269(12) 0.21818(17) 0.0512(8) Uani 1 1 d . . . . .
C82 C 0.5643(3) 0.14462(11) 0.17095(19) 0.0558(9) Uani 1 1 d . . . . .
H82 H 0.545272 0.137065 0.209619 0.067 Uiso 1 1 calc R U . . .
C83 C 0.8496(4) 0.17022(17) 0.0884(2) 0.0805(14) Uani 1 1 d . . . . .
C84 C 0.7940(4) 0.16001(17) 0.0130(2) 0.0834(14) Uani 1 1 d . . . . .
H84A H 0.827958 0.171582 -0.017089 0.125 Uiso 1 1 calc R U . . .
H84B H 0.728537 0.171273 0.000844 0.125 Uiso 1 1 calc R U . . .
H84C H 0.790102 0.130661 0.007108 0.125 Uiso 1 1 calc R U . . .
C85 C 0.8445(6) 0.21640(19) 0.0987(3) 0.126(3) Uani 1 1 d . . . . .
H85A H 0.882045 0.223413 0.146144 0.189 Uiso 1 1 calc R U . . .
H85B H 0.776981 0.224523 0.089838 0.189 Uiso 1 1 calc R U . . .
H85C H 0.871458 0.230456 0.066706 0.189 Uiso 1 1 calc R U . . .
C86 C 0.9552(4) 0.1590(2) 0.1019(3) 0.107(2) Uani 1 1 d . . . . .
H86A H 0.991725 0.164747 0.150024 0.160 Uiso 1 1 calc R U . . .
H86B H 0.981863 0.174730 0.071562 0.160 Uiso 1 1 calc R U . . .
H86C H 0.959980 0.130159 0.092771 0.160 Uiso 1 1 calc R U . . .
C87 C 0.4064(3) 0.17001(13) 0.1299(2) 0.0638(10) Uani 1 1 d . . . . .
H87A H 0.391205 0.199177 0.125461 0.077 Uiso 1 1 calc R U . . .
H87B H 0.407067 0.161218 0.176257 0.077 Uiso 1 1 calc R U . . .
C88 C 0.3300(4) 0.14723(13) 0.0764(2) 0.0642(10) Uani 1 1 d . . . . .
H88A H 0.354017 0.119707 0.072412 0.077 Uiso 1 1 calc R U . . .
H88B H 0.272038 0.144679 0.091636 0.077 Uiso 1 1 calc R U . . .
C89 C 0.6351(4) -0.04269(14) 0.2009(2) 0.0762(13) Uani 1 1 d . . . . .
H89A H 0.692513 -0.052232 0.190159 0.114 Uiso 1 1 calc R U . . .
H89B H 0.577641 -0.046584 0.160723 0.114 Uiso 1 1 calc R U . . .
H89C H 0.627854 -0.057980 0.239971 0.114 Uiso 1 1 calc R U . . .

loop_
_atom_site_aniso_label
_atom_site_aniso_U_11
_atom_site_aniso_U_22
_atom_site_aniso_U_33
_atom_site_aniso_U_23
_atom_site_aniso_U_13
_atom_site_aniso_U_12
Tb1 0.06445(13) 0.04116(11) 0.03084(10) 0.00473(7) 0.01517(9) 0.01091(8)
Tb2 0.04470(11) 0.04534(11) 0.02618(9) 0.00188(7) 0.00930(7) -0.00315(7)
N1 0.078(2) 0.0557(18) 0.0437(16) 0.0061(14) 0.0206(15) 0.0037(16)
N2 0.0634(18) 0.0612(19) 0.0391(15) 0.0074(14) 0.0073(14) -0.0011(15)
N3 0.0552(17) 0.072(2) 0.0395(15) 0.0010(15) 0.0111(13) -0.0030(15)
N4 0.086(2) 0.0584(19) 0.0412(16) 0.0013(15) 0.0169(16) -0.0025(17)
O1 0.0852(19) 0.0621(16) 0.0393(13) 0.0053(12) 0.0231(13) 0.0189(14)
O2 0.111(2) 0.0478(14) 0.0494(14) 0.0093(12) 0.0309(15) 0.0201(15)
O3 0.0750(17) 0.0606(15) 0.0451(14) 0.0077(12) 0.0191(12) 0.0101(13)
O4 0.0740(17) 0.0655(17) 0.0478(14) 0.0036(13) 0.0130(13) 0.0069(14)
O5 0.0721(16) 0.0540(14) 0.0468(13) 0.0097(12) 0.0178(12) 0.0115(13)
O6 0.0563(14) 0.0710(17) 0.0366(12) 0.0030(12) 0.0107(10) 0.0025(12)
O7 0.0673(16) 0.0534(14) 0.0446(13) 0.0107(11) 0.0115(12) -0.0025(12)
O8 0.0574(14) 0.0601(15) 0.0357(12) 0.0082(11) 0.0113(10) -0.0045(11)
O9 0.0611(14) 0.0654(16) 0.0406(13) -0.0015(12) 0.0134(11) -0.0031(12)
O10 0.0626(14) 0.0578(14) 0.0429(12) 0.0033(11) 0.0184(11) -0.0050(12)
O11 0.092(2) 0.0717(18) 0.0421(14) 0.0018(13) 0.0189(14) -0.0092(16)
O12 0.0657(15) 0.0514(13) 0.0384(12) 0.0019(11) 0.0072(11) 0.0020(12)
O13 0.247(10) 0.339(13) 0.275(10) 0.145(10) 0.074(8) -0.080(9)
C1 0.095(3) 0.067(3) 0.045(2) 0.011(2) 0.021(2) 0.025(2)
C2 0.096(3) 0.064(2) 0.054(2) 0.017(2) 0.032(2) 0.019(2)
C3 0.089(3) 0.059(2) 0.055(2) 0.0113(19) 0.026(2) 0.018(2)
C4 0.103(4) 0.060(2) 0.071(3) 0.017(2) 0.036(3) 0.016(2)
C5 0.121(4) 0.044(2) 0.085(3) 0.006(2) 0.044(3) 0.012(2)
C6 0.106(4) 0.056(2) 0.073(3) -0.005(2) 0.038(3) 0.011(2)
C7 0.085(3) 0.060(2) 0.059(2) 0.005(2) 0.028(2) 0.014(2)
C8 0.099(3) 0.057(2) 0.051(2) -0.0023(19) 0.027(2) 0.011(2)
C9 0.095(3) 0.060(2) 0.045(2) 0.0034(18) 0.029(2) 0.012(2)
C10 0.104(4) 0.067(3) 0.066(3) 0.009(2) 0.036(3) 0.025(3)
C11 0.089(3) 0.083(3) 0.079(3) 0.011(3) 0.036(3) 0.026(3)
C12 0.078(3) 0.083(3) 0.068(3) 0.008(2) 0.031(2) 0.012(2)
C13 0.078(3) 0.071(3) 0.055(2) 0.007(2) 0.030(2) 0.012(2)
C14 0.080(3) 0.066(3) 0.063(2) 0.012(2) 0.028(2) 0.004(2)
C15 0.077(3) 0.063(3) 0.074(3) 0.005(2) 0.020(2) 0.006(2)
C16 0.085(3) 0.082(3) 0.090(4) 0.002(3) 0.019(3) -0.004(3)
C17 0.082(3) 0.108(5) 0.100(4) -0.009(4) 0.019(3) -0.015(3)
C18 0.090(3) 0.084(3) 0.076(3) -0.014(3) -0.002(3) -0.003(3)
C19 0.084(3) 0.062(3) 0.068(3) 0.006(2) 0.011(2) 0.009(2)
C20 0.110(4) 0.063(3) 0.050(2) -0.006(2) 0.006(2) 0.018(3)
C21 0.083(3) 0.068(3) 0.045(2) 0.0031(19) 0.013(2) 0.012(2)
C22 0.092(3) 0.089(4) 0.063(3) -0.004(3) 0.006(2) 0.020(3)
C23 0.101(4) 0.084(3) 0.069(3) 0.015(3) 0.004(3) 0.030(3)
C24 0.105(4) 0.067(3) 0.062(3) 0.022(2) 0.022(3) 0.023(3)
C25 0.094(3) 0.068(3) 0.0393(19) 0.0076(19) 0.020(2) 0.025(2)
C26 0.077(3) 0.053(2) 0.058(2) 0.0043(19) 0.010(2) 0.008(2)
C27 0.078(3) 0.062(2) 0.047(2) 0.0065(18) 0.0256(19) 0.016(2)
C28 0.082(3) 0.051(2) 0.054(2) 0.0044(18) 0.023(2) 0.0107(19)
C29 0.090(3) 0.064(2) 0.043(2) 0.0072(18) 0.025(2) 0.020(2)
C30 0.089(3) 0.061(2) 0.053(2) 0.0122(19) 0.030(2) 0.012(2)
C31 0.070(2) 0.057(2) 0.0438(19) 0.0069(17) 0.0210(17) 0.0073(18)
C32 0.068(2) 0.055(2) 0.0417(18) 0.0019(16) 0.0126(16) 0.0012(18)
C33 0.065(2) 0.062(2) 0.047(2) 0.0000(18) 0.0159(17) 0.0052(18)
C34 0.063(2) 0.056(2) 0.0424(18) -0.0052(16) 0.0055(16) 0.0022(17)
C35 0.062(2) 0.057(2) 0.0438(19) 0.0073(16) 0.0101(17) 0.0069(17)
C36 0.064(2) 0.0491(19) 0.0389(17) 0.0018(15) 0.0096(15) 0.0034(16)
C37 0.062(2) 0.0458(18) 0.0390(17) 0.0025(15) 0.0113(15) 0.0043(16)
C38 0.065(2) 0.053(2) 0.0400(18) 0.0041(16) 0.0052(16) -0.0016(17)
C39 0.065(2) 0.066(2) 0.048(2) 0.0003(19) 0.0065(18) 0.0065(19)
C40 0.083(3) 0.104(4) 0.065(3) 0.018(3) 0.017(2) 0.031(3)
C41 0.074(3) 0.085(3) 0.088(4) -0.013(3) 0.009(3) 0.004(3)
C42 0.080(3) 0.088(3) 0.068(3) -0.008(3) 0.011(2) 0.020(3)
C43 0.064(2) 0.072(3) 0.0438(19) 0.0123(18) 0.0119(17) -0.0053(19)
C44 0.059(2) 0.067(2) 0.0440(19) 0.0110(18) 0.0098(16) -0.0014(18)
C45 0.065(2) 0.076(3) 0.046(2) 0.007(2) 0.0115(18) 0.012(2)
C46 0.083(3) 0.071(3) 0.054(2) 0.008(2) 0.020(2) 0.018(2)
C47 0.087(3) 0.058(2) 0.0393(18) 0.0029(17) 0.0214(18) 0.005(2)
C48 0.113(4) 0.060(2) 0.056(2) 0.008(2) 0.039(3) 0.013(3)
C49 0.111(4) 0.057(2) 0.069(3) 0.003(2) 0.051(3) -0.005(2)
C50 0.099(3) 0.056(2) 0.057(2) -0.0055(19) 0.041(2) -0.011(2)
C51 0.083(3) 0.058(2) 0.0401(18) -0.0011(17) 0.0245(18) -0.0057(19)
C52 0.067(2) 0.067(2) 0.047(2) -0.0043(19) 0.0142(18) -0.0142(19)
C53 0.0533(19) 0.063(2) 0.0433(18) 0.0008(17) 0.0082(15) -0.0062(17)
C54 0.056(2) 0.066(2) 0.050(2) 0.0079(18) 0.0138(17) -0.0108(18)
C55 0.055(2) 0.074(3) 0.0460(19) 0.0108(19) 0.0158(16) 0.0003(18)
C56 0.059(2) 0.065(2) 0.0463(19) 0.0045(18) 0.0189(16) 0.0014(18)
C57 0.0510(18) 0.056(2) 0.0474(19) 0.0067(17) 0.0141(15) 0.0027(16)
C58 0.062(2) 0.060(2) 0.051(2) 0.0060(18) 0.0230(17) 0.0013(17)
C59 0.069(2) 0.053(2) 0.0474(19) 0.0004(16) 0.0251(17) -0.0064(17)
C60 0.078(3) 0.058(2) 0.062(2) -0.002(2) 0.032(2) -0.007(2)
C61 0.092(3) 0.060(2) 0.053(2) -0.0094(19) 0.030(2) -0.013(2)
C62 0.084(3) 0.069(3) 0.046(2) -0.0069(19) 0.021(2) -0.021(2)
C63 0.068(2) 0.064(2) 0.0417(18) -0.0025(17) 0.0160(17) -0.0138(19)
C64 0.060(2) 0.078(3) 0.0435(19) -0.0009(19) 0.0069(17) -0.012(2)
C65 0.053(2) 0.080(3) 0.0394(18) -0.0002(18) 0.0082(15) -0.0009(19)
C66 0.054(2) 0.085(3) 0.0414(18) -0.001(2) 0.0069(16) -0.003(2)
C67 0.070(2) 0.081(3) 0.045(2) 0.008(2) 0.0143(19) 0.001(2)
C68 0.073(3) 0.077(3) 0.050(2) 0.009(2) 0.0180(19) 0.006(2)
C69 0.0536(19) 0.072(2) 0.0387(17) 0.0045(18) 0.0070(15) 0.0035(18)
C70 0.068(2) 0.054(2) 0.0379(17) -0.0040(16) 0.0218(16) -0.0102(17)
C71 0.0475(18) 0.067(2) 0.0380(17) 0.0070(16) 0.0097(14) -0.0039(16)
C72 0.078(2) 0.058(2) 0.0369(17) 0.0028(16) 0.0235(17) -0.0014(19)
C73 0.055(2) 0.085(3) 0.0463(19) 0.007(2) 0.0131(16) 0.009(2)
C74 0.057(2) 0.085(3) 0.051(2) 0.002(2) 0.0166(17) 0.012(2)
C75 0.054(2) 0.077(3) 0.0436(19) -0.0054(19) 0.0157(16) -0.0093(19)
C76 0.066(2) 0.064(2) 0.0412(18) -0.0054(17) 0.0160(16) -0.0120(18)
C77 0.073(2) 0.065(2) 0.047(2) -0.0019(18) 0.0234(18) -0.016(2)
C78 0.085(3) 0.076(3) 0.046(2) -0.010(2) 0.025(2) -0.031(2)
C79 0.087(3) 0.053(2) 0.046(2) -0.0029(17) 0.021(2) -0.016(2)
C80 0.079(2) 0.0503(19) 0.0372(17) -0.0026(15) 0.0204(17) -0.0147(18)
C81 0.067(2) 0.056(2) 0.0332(16) -0.0047(15) 0.0190(15) -0.0180(17)
C82 0.080(3) 0.0490(19) 0.0387(18) -0.0010(16) 0.0181(18) -0.0081(18)
C83 0.106(4) 0.083(3) 0.058(3) -0.001(2) 0.035(3) -0.029(3)
C84 0.112(4) 0.089(3) 0.057(3) 0.007(2) 0.039(3) -0.013(3)
C85 0.221(8) 0.092(4) 0.098(4) -0.015(4) 0.095(5) -0.066(5)
C86 0.095(4) 0.151(6) 0.081(4) 0.019(4) 0.039(3) -0.037(4)
C87 0.085(3) 0.060(2) 0.046(2) 0.0052(18) 0.022(2) 0.012(2)
C88 0.087(3) 0.061(2) 0.043(2) 0.0074(18) 0.019(2) 0.006(2)
C89 0.105(4) 0.061(2) 0.056(2) -0.002(2) 0.015(2) 0.001(2)

loop_
_atom_type_symbol
_atom_type_description
_atom_type_scat_dispersion_real
_atom_type_scat_dispersion_imag
_atom_type_scat_source
C C 0.0181 0.0091 'International Tables Vol C Tables 4.2.6.8 and 6.1.1.4'
H H 0.0000 0.0000 'International Tables Vol C Tables 4.2.6.8 and 6.1.1.4'
N N 0.0311 0.0180 'International Tables Vol C Tables 4.2.6.8 and 6.1.1.4'
O O 0.0492 0.0322 'International Tables Vol C Tables 4.2.6.8 and 6.1.1.4'
Tb Tb -9.1472 9.1891 'International Tables Vol C Tables 4.2.6.8 and 6.1.1.4'

loop_
_geom_angle_atom_site_label_1
_geom_angle_atom_site_label_2
_geom_angle_atom_site_label_3
_geom_angle
_geom_angle_site_symmetry_1
_geom_angle_site_symmetry_3
_geom_angle_publ_flag
O4 Tb1 O2 96.27(12) . . ?
O4 Tb1 O5 94.63(11) . . ?
O2 Tb1 O5 159.73(11) . . ?
O4 Tb1 O11 157.93(11) . . ?
O2 Tb1 O11 83.44(12) . . ?
O5 Tb1 O11 80.08(11) . . ?
O4 Tb1 N1 120.68(11) . . ?
O2 Tb1 N1 113.43(11) . . ?
O5 Tb1 N1 74.84(10) . . ?
O11 Tb1 N1 78.88(11) . . ?
O4 Tb1 O1 76.51(10) . . ?
O2 Tb1 O1 74.65(10) . . ?
O5 Tb1 O1 124.68(9) . . ?
O11 Tb1 O1 124.10(10) . . ?
N1 Tb1 O1 64.89(10) . . ?
O4 Tb1 O3 80.11(10) . . ?
O2 Tb1 O3 79.36(10) . . ?
O5 Tb1 O3 85.75(9) . . ?
O11 Tb1 O3 78.14(10) . . ?
N1 Tb1 O3 152.08(10) . . ?
O1 Tb1 O3 142.58(9) . . ?
O9 Tb2 O7 101.01(11) . . ?
O9 Tb2 O10 93.76(10) . . ?
O7 Tb2 O10 155.62(10) . . ?
O9 Tb2 O12 164.92(10) . . ?
O7 Tb2 O12 81.75(10) . . ?
O10 Tb2 O12 79.17(9) . . ?
O9 Tb2 N3 112.03(11) . . ?
O7 Tb2 N3 116.35(11) . . ?
O10 Tb2 N3 74.68(11) . . ?
O12 Tb2 N3 79.17(10) . . ?
O9 Tb2 O8 84.31(9) . . ?
O7 Tb2 O8 81.05(10) . . ?
O10 Tb2 O8 81.24(9) . . ?
O12 Tb2 O8 81.47(9) . . ?
N3 Tb2 O8 151.45(9) . . ?
O9 Tb2 O6 75.53(10) . . ?
O7 Tb2 O6 73.99(10) . . ?
O10 Tb2 O6 129.02(9) . . ?
O12 Tb2 O6 119.26(9) . . ?
N3 Tb2 O6 64.62(9) . . ?
O8 Tb2 O6 143.90(8) . . ?
C31 N1 C30 116.3(4) . . ?
C31 N1 Tb1 129.1(3) . . ?
C30 N1 Tb1 114.4(3) . . ?
C38 N2 C43 117.6(3) . . ?
C75 N3 C74 116.3(3) . . ?
C75 N3 Tb2 131.3(3) . . ?
C74 N3 Tb2 112.2(2) . . ?
C82 N4 C87 117.0(3) . . ?
C25 O1 C29 113.9(3) . . ?
C25 O1 Tb1 123.6(2) . . ?
C29 O1 Tb1 121.9(2) . . ?
C28 O2 Tb1 167.7(3) . . ?
C27 O3 C88 112.9(3) . . ?
C27 O3 Tb1 115.7(2) . . ?
C88 O3 Tb1 129.7(2) . . ?
C26 O4 Tb1 179.2(3) . . ?
C37 O5 Tb1 138.4(2) . . ?
C69 O6 C73 115.0(3) . . ?
C69 O6 Tb2 122.9(2) . . ?
C73 O6 Tb2 121.8(2) . . ?
C72 O7 Tb2 176.7(3) . . ?
C71 O8 C44 112.5(3) . . ?
C71 O8 Tb2 115.00(19) . . ?
C44 O8 Tb2 129.8(2) . . ?
C70 O9 Tb2 175.0(3) . . ?
C81 O10 Tb2 141.1(3) . . ?
C89 O12 Tb2 130.2(2) . . ?
C25 C1 C24 117.8(5) . . ?
C25 C1 C2 123.9(4) . . ?
C24 C1 C2 118.3(4) . . ?
C3 C2 C1 114.1(4) . . ?
C28 C3 C4 119.6(4) . . ?
C28 C3 C2 119.4(4) . . ?
C4 C3 C2 121.0(4) . . ?
C5 C4 C3 120.6(4) . . ?
C4 C5 C6 119.8(4) . . ?
C7 C6 C5 121.1(4) . . ?
C6 C7 C28 119.3(4) . . ?
C6 C7 C8 122.0(4) . . ?
C28 C7 C8 118.7(4) . . ?
C9 C8 C7 110.6(4) . . ?
C10 C9 C27 116.4(5) . . ?
C10 C9 C8 120.5(4) . . ?
C27 C9 C8 123.0(4) . . ?
C11 C10 C9 123.2(5) . . ?
C10 C11 C12 118.8(5) . . ?
C11 C12 C13 121.7(5) . . ?
C12 C13 C27 117.5(4) . . ?
C12 C13 C14 120.0(4) . . ?
C27 C13 C14 122.5(4) . . ?
C13 C14 C15 111.1(4) . . ?
C16 C15 C26 120.4(5) . . ?
C16 C15 C14 121.8(5) . . ?
C26 C15 C14 117.7(4) . . ?
C17 C16 C15 120.3(6) . . ?
C16 C17 C18 120.3(6) . . ?
C17 C18 C19 121.5(5) . . ?
C18 C19 C26 118.5(5) . . ?
C18 C19 C20 122.5(5) . . ?
C26 C19 C20 118.9(4) . . ?
C19 C20 C21 112.8(4) . . ?
C25 C21 C22 117.0(5) . . ?
C25 C21 C20 123.4(4) . . ?
C22 C21 C20 119.6(5) . . ?
C23 C22 C21 121.4(5) . . ?
C22 C23 C24 120.2(5) . . ?
C23 C24 C1 120.2(5) . . ?
C21 C25 C1 123.4(4) . . ?
C21 C25 O1 118.9(4) . . ?
C1 C25 O1 117.7(4) . . ?
O4 C26 C15 120.7(4) . . ?
O4 C26 C19 120.4(4) . . ?
C15 C26 C19 118.9(4) . . ?
C9 C27 C13 122.2(4) . . ?
C9 C27 O3 119.0(4) . . ?
C13 C27 O3 118.8(4) . . ?
O2 C28 C3 120.6(4) . . ?
O2 C28 C7 119.8(4) . . ?
C3 C28 C7 119.6(4) . . ?
O1 C29 C30 106.7(3) . . ?
N1 C30 C29 108.8(4) . . ?
N1 C31 C32 126.4(4) . . ?
C33 C32 C37 120.6(3) . . ?
C33 C32 C31 116.0(4) . . ?
C37 C32 C31 123.4(4) . . ?
C34 C33 C32 123.0(4) . . ?
C35 C34 C33 116.5(4) . . ?
C35 C34 C39 123.1(4) . . ?
C33 C34 C39 120.3(4) . . ?
C34 C35 C36 122.9(4) . . ?
C35 C36 C37 121.1(4) . . ?
C35 C36 C38 121.7(3) . . ?
C37 C36 C38 117.2(3) . . ?
O5 C37 C36 121.4(3) . . ?
O5 C37 C32 122.7(3) . . ?
C36 C37 C32 115.9(3) . . ?
N2 C38 C36 127.2(4) . . ?
C42 C39 C41 107.9(4) . . ?
C42 C39 C34 110.7(3) . . ?
C41 C39 C34 110.0(4) . . ?
C42 C39 C40 108.9(4) . . ?
C41 C39 C40 107.7(4) . . ?
C34 C39 C40 111.5(4) . . ?
N2 C43 C44 112.6(3) . . ?
O8 C44 C43 113.4(3) . . ?
C69 C45 C68 117.5(4) . . ?
C69 C45 C46 123.5(4) . . ?
C68 C45 C46 118.9(4) . . ?
C45 C46 C47 111.5(4) . . ?
C72 C47 C48 119.5(4) . . ?
C72 C47 C46 118.8(4) . . ?
C48 C47 C46 121.7(4) . . ?
C49 C48 C47 121.0(5) . . ?
C48 C49 C50 119.3(4) . . ?
C49 C50 C51 121.6(5) . . ?
C50 C51 C72 119.3(4) . . ?
C50 C51 C52 121.8(4) . . ?
C72 C51 C52 118.9(4) . . ?
C53 C52 C51 112.3(3) . . ?
C54 C53 C71 118.1(4) . . ?
C54 C53 C52 118.7(4) . . ?
C71 C53 C52 123.1(4) . . ?
C53 C54 C55 120.6(4) . . ?
C56 C55 C54 120.0(4) . . ?
C55 C56 C57 121.6(4) . . ?
C56 C57 C71 116.8(4) . . ?
C56 C57 C58 119.2(4) . . ?
C71 C57 C58 123.9(3) . . ?
C59 C58 C57 111.3(3) . . ?
C60 C59 C70 119.5(4) . . ?
C60 C59 C58 122.7(4) . . ?
C70 C59 C58 117.8(3) . . ?
C59 C60 C61 120.8(4) . . ?
C62 C61 C60 119.8(4) . . ?
C61 C62 C63 121.5(4) . . ?
C70 C63 C62 118.2(4) . . ?
C70 C63 C64 118.8(3) . . ?
C62 C63 C64 123.0(4) . . ?
C63 C64 C65 113.2(3) . . ?
C66 C65 C69 116.7(4) . . ?
C66 C65 C64 120.1(4) . . ?
C69 C65 C64 123.2(4) . . ?
C67 C66 C65 122.4(4) . . ?
C66 C67 C68 119.5(4) . . ?
C67 C68 C45 120.7(5) . . ?
C45 C69 C65 123.1(4) . . ?
C45 C69 O6 118.0(4) . . ?
C65 C69 O6 118.9(4) . . ?
O9 C70 C59 120.8(3) . . ?
O9 C70 C63 119.0(4) . . ?
C59 C70 C63 120.2(3) . . ?
C53 C71 C57 122.8(3) . . ?
C53 C71 O8 118.2(3) . . ?
C57 C71 O8 119.0(3) . . ?
O7 C72 C51 120.6(4) . . ?
O7 C72 C47 120.2(4) . . ?
C51 C72 C47 119.2(4) . . ?
O6 C73 C74 106.0(3) . . ?
N3 C74 C73 107.7(3) . . ?
N3 C75 C76 126.9(4) . . ?
C77 C76 C81 121.6(4) . . ?
C77 C76 C75 116.0(4) . . ?
C81 C76 C75 122.4(3) . . ?
C78 C77 C76 122.8(4) . . ?
C77 C78 C79 116.5(4) . . ?
C77 C78 C83 123.2(5) . . ?
C79 C78 C83 120.3(5) . . ?
C78 C79 C80 122.9(4) . . ?
C79 C80 C81 120.5(4) . . ?
C79 C80 C82 121.5(4) . . ?
C81 C80 C82 118.0(3) . . ?
O10 C81 C76 123.2(4) . . ?
O10 C81 C80 121.2(4) . . ?
C76 C81 C80 115.7(3) . . ?
N4 C82 C80 125.3(4) . . ?
C86 C83 C78 112.3(5) . . ?
C86 C83 C84 108.1(5) . . ?
C78 C83 C84 108.5(4) . . ?
C86 C83 C85 107.8(5) . . ?
C78 C83 C85 111.2(4) . . ?
C84 C83 C85 108.7(5) . . ?
N4 C87 C88 111.0(3) . . ?
O3 C88 C87 113.2(4) . . ?

loop_
_geom_bond_atom_site_label_1
_geom_bond_atom_site_label_2
_geom_bond_distance
_geom_bond_site_symmetry_2
_geom_bond_publ_flag
Tb1 O4 2.089(3) . ?
Tb1 O2 2.095(3) . ?
Tb1 O5 2.190(2) . ?
Tb1 O11 2.322(3) . ?
Tb1 N1 2.443(3) . ?
Tb1 O1 2.483(2) . ?
Tb1 O3 2.505(3) . ?
Tb2 O9 2.068(3) . ?
Tb2 O7 2.110(2) . ?
Tb2 O10 2.205(3) . ?
Tb2 O12 2.323(2) . ?
Tb2 N3 2.402(3) . ?
Tb2 O8 2.439(3) . ?
Tb2 O6 2.487(2) . ?
N1 C31 1.287(5) . ?
N1 C30 1.475(5) . ?
N2 C38 1.289(5) . ?
N2 C43 1.448(5) . ?
N3 C75 1.291(5) . ?
N3 C74 1.480(5) . ?
N4 C82 1.273(5) . ?
N4 C87 1.470(6) . ?
O1 C25 1.405(5) . ?
O1 C29 1.452(5) . ?
O2 C28 1.333(5) . ?
O3 C27 1.412(5) . ?
O3 C88 1.459(5) . ?
O4 C26 1.329(5) . ?
O5 C37 1.300(4) . ?
O6 C69 1.409(4) . ?
O6 C73 1.422(5) . ?
O7 C72 1.317(5) . ?
O8 C71 1.425(4) . ?
O8 C44 1.460(4) . ?
O9 C70 1.311(4) . ?
O10 C81 1.301(4) . ?
O12 C89 1.422(5) . ?
C1 C25 1.391(6) . ?
C1 C24 1.407(6) . ?
C1 C2 1.515(7) . ?
C2 C3 1.513(6) . ?
C3 C28 1.390(6) . ?
C3 C4 1.405(6) . ?
C4 C5 1.375(7) . ?
C5 C6 1.385(7) . ?
C6 C7 1.382(6) . ?
C7 C28 1.413(6) . ?
C7 C8 1.520(6) . ?
C8 C9 1.511(7) . ?
C9 C10 1.393(6) . ?
C9 C27 1.395(6) . ?
C10 C11 1.363(7) . ?
C11 C12 1.381(7) . ?
C12 C13 1.384(6) . ?
C13 C27 1.409(6) . ?
C13 C14 1.525(6) . ?
C14 C15 1.533(6) . ?
C15 C16 1.380(7) . ?
C15 C26 1.398(7) . ?
C16 C17 1.365(8) . ?
C17 C18 1.374(8) . ?
C18 C19 1.378(7) . ?
C19 C26 1.422(6) . ?
C19 C20 1.500(7) . ?
C20 C21 1.517(6) . ?
C21 C25 1.384(7) . ?
C21 C22 1.404(7) . ?
C22 C23 1.382(8) . ?
C23 C24 1.387(8) . ?
C29 C30 1.505(6) . ?
C31 C32 1.451(5) . ?
C32 C33 1.410(6) . ?
C32 C37 1.424(5) . ?
C33 C34 1.391(6) . ?
C34 C35 1.373(6) . ?
C34 C39 1.538(6) . ?
C35 C36 1.414(5) . ?
C36 C37 1.419(5) . ?
C36 C38 1.442(6) . ?
C39 C42 1.531(6) . ?
C39 C41 1.531(7) . ?
C39 C40 1.542(6) . ?
C43 C44 1.518(6) . ?
C45 C69 1.376(6) . ?
C45 C68 1.408(6) . ?
C45 C46 1.510(6) . ?
C46 C47 1.515(6) . ?
C47 C72 1.405(6) . ?
C47 C48 1.412(6) . ?
C48 C49 1.368(7) . ?
C49 C50 1.386(7) . ?
C50 C51 1.394(6) . ?
C51 C72 1.405(6) . ?
C51 C52 1.516(6) . ?
C52 C53 1.514(6) . ?
C53 C54 1.383(5) . ?
C53 C71 1.393(5) . ?
C54 C55 1.393(6) . ?
C55 C56 1.377(6) . ?
C56 C57 1.396(5) . ?
C57 C71 1.402(5) . ?
C57 C58 1.526(5) . ?
C58 C59 1.511(5) . ?
C59 C60 1.385(6) . ?
C59 C70 1.409(6) . ?
C60 C61 1.410(6) . ?
C61 C62 1.362(7) . ?
C62 C63 1.418(6) . ?
C63 C70 1.416(5) . ?
C63 C64 1.497(6) . ?
C64 C65 1.509(6) . ?
C65 C66 1.390(6) . ?
C65 C69 1.403(6) . ?
C66 C67 1.363(6) . ?
C67 C68 1.388(6) . ?
C73 C74 1.519(5) . ?
C75 C76 1.450(6) . ?
C76 C77 1.401(5) . ?
C76 C81 1.419(6) . ?
C77 C78 1.380(6) . ?
C78 C79 1.396(7) . ?
C78 C83 1.531(6) . ?
C79 C80 1.406(5) . ?
C80 C81 1.435(5) . ?
C80 C82 1.442(6) . ?
C83 C86 1.521(8) . ?
C83 C84 1.539(7) . ?
C83 C85 1.551(8) . ?
C87 C88 1.497(6) . ?

loop_
_platon_squeeze_void_nr
_platon_squeeze_void_average_x
_platon_squeeze_void_average_y
_platon_squeeze_void_average_z
_platon_squeeze_void_volume
_platon_squeeze_void_count_electrons
1 0.250 0.078 0.250 1267.9 215.0
2 -0.250 0.118 0.750 1267.9 211.7
